data_7240510
loop_
_publ_author_name
'Fotovi\'c, Luka'
'Stilinovic, Vladimir'

_publ_section_title
;
 Halogenide anions as halogen and hydrogen bond acceptors in
 iodopyridinium halogenides
;
_journal_name_full CrystEngComm
_journal_paper_doi 10.1039/D0CE00534G
_journal_year 2020
_chemical_formula_moiety 'C5 H5 I N, Br'
_chemical_formula_sum 'C5 H5 Br I N'
_chemical_formula_weight 285.91
_space_group_crystal_system monoclinic
_space_group_IT_number 11
_space_group_name_Hall '-P 2yb'
_space_group_name_H-M_alt 'P 1 21/m 1'
_atom_sites_solution_hydrogens geom
_audit_creation_method SHELXL-2018/3
_audit_update_record
;
2020-04-07 deposited with the CCDC.	2020-05-11 downloaded from the CCDC.
;
_cell_angle_alpha 90
_cell_angle_beta 95.160(6)
_cell_angle_gamma 90
_cell_formula_units_Z 2
_cell_length_a 4.3789(3)
_cell_length_b 8.5332(7)
_cell_length_c 9.9405(6)
_cell_measurement_reflns_used 1476
_cell_measurement_temperature 293(2)
_cell_measurement_theta_max 35.4432
_cell_measurement_theta_min 4.0975
_cell_volume 369.93(5)
_computing_cell_refinement
;
CrysAlis RED, Oxford Diffraction Ltd.,
Version 1.171.32.29 (release 10-06-2008 CrysAlis171 .NET)
(compiled Jun 10 2008,16:49:55)
;
_computing_data_collection
;
CrysAlis CCD, Oxford Diffraction Ltd.,
Version 1.171.32.29 (release 10-06-2008 CrysAlis171 .NET)
(compiled Jun 10 2008,16:49:55)
;
_computing_data_reduction
;
CrysAlis RED, Oxford Diffraction Ltd.,
Version 1.171.32.29 (release 10-06-2008 CrysAlis171 .NET)
(compiled Jun 10 2008,16:49:55)
;
_computing_structure_refinement 'SHELXL-2018/3 (Sheldrick, 2018)'
_computing_structure_solution
;
G. M. Sheldrick, Acta Crystallogr., Sect. A: Found. Crystallogr., 2008, 64, 112-122.
;
_diffrn_ambient_temperature 293(2)
_diffrn_detector_area_resol_mean 16.3426
_diffrn_measured_fraction_theta_full 0.990
_diffrn_measured_fraction_theta_max 0.987
_diffrn_measurement_device_type
;
Oxford Diffraction Xcalibur CCD
diffractometer
;
_diffrn_measurement_method '\w scan'
_diffrn_radiation_type MoK\a
_diffrn_radiation_wavelength 0.71073
_diffrn_reflns_av_R_equivalents 0.0818
_diffrn_reflns_av_unetI/netI 0.0663
_diffrn_reflns_Laue_measured_fraction_full 0.990
_diffrn_reflns_Laue_measured_fraction_max 0.987
_diffrn_reflns_limit_h_max 5
_diffrn_reflns_limit_h_min -5
_diffrn_reflns_limit_k_max 9
_diffrn_reflns_limit_k_min -10
_diffrn_reflns_limit_l_max 12
_diffrn_reflns_limit_l_min -8
_diffrn_reflns_number 1659
_diffrn_reflns_point_group_measured_fraction_full 0.990
_diffrn_reflns_point_group_measured_fraction_max 0.987
_diffrn_reflns_theta_full 25.242
_diffrn_reflns_theta_max 26.998
_diffrn_reflns_theta_min 4.117
_diffrn_source 'Enhance (Mo) X-ray Source'
_exptl_absorpt_coefficient_mu 9.629
_exptl_absorpt_correction_T_max 1.00000
_exptl_absorpt_correction_T_min 0.15441
_exptl_absorpt_correction_type multi-scan
_exptl_absorpt_process_details
;
CrysAlis RED, Oxford Diffraction Ltd.,
Version 1.171.32.29 (release 10-06-2008 CrysAlis171 .NET)
(compiled Jun 10 2008,16:49:55)
Empirical absorption correction using spherical harmonics,
 implemented in SCALE3 ABSPACK scaling algorithm.
;
_exptl_crystal_colour colorless
_exptl_crystal_density_diffrn 2.567
_exptl_crystal_description needle
_exptl_crystal_F_000 260
_exptl_crystal_size_max 0.36
_exptl_crystal_size_mid 0.22
_exptl_crystal_size_min 0.08
_refine_diff_density_max 1.574
_refine_diff_density_min -2.093
_refine_diff_density_rms 0.291
_refine_ls_extinction_coef 0.101(11)
_refine_ls_extinction_expression Fc^*^=kFc[1+0.001xFc^2^\l^3^/sin(2\q)]^-1/4^
_refine_ls_extinction_method 'SHELXL-2018/3 (Sheldrick 2018)'
_refine_ls_goodness_of_fit_ref 1.063
_refine_ls_hydrogen_treatment constr
_refine_ls_matrix_type full
_refine_ls_number_parameters 30
_refine_ls_number_reflns 855
_refine_ls_number_restraints 19
_refine_ls_restrained_S_all 1.052
_refine_ls_R_factor_all 0.0611
_refine_ls_R_factor_gt 0.0570
_refine_ls_shift/su_max 0.000
_refine_ls_shift/su_mean 0.000
_refine_ls_structure_factor_coef Fsqd
_refine_ls_weighting_details 'w=1/[\s^2^(Fo^2^)+(0.1094P)^2^] where P=(Fo^2^+2Fc^2^)/3'
_refine_ls_weighting_scheme calc
_refine_ls_wR_factor_gt 0.1550
_refine_ls_wR_factor_ref 0.1573
_reflns_Friedel_coverage 0.000
_reflns_number_gt 754
_reflns_number_total 855
_reflns_threshold_expression 'I > 2\s(I)'
_cod_data_source_file d0ce00534g2.cif
_cod_data_source_block 4-IPyHBr
_cod_original_sg_symbol_H-M 'P 21/m'
_cod_database_code 7240510
_shelx_shelxl_version_number 2018/3
_shelx_space_group_comment
;
The symmetry employed for this shelxl refinement is uniquely defined
by the following loop, which should always be used as a source of
symmetry information in preference to the above space-group names.
They are only intended as comments.
;

loop_
_space_group_symop_operation_xyz
'x, y, z'
'-x, y+1/2, -z'
'-x, -y, -z'
'x, -y-1/2, z'

loop_
_atom_site_label
_atom_site_type_symbol
_atom_site_fract_x
_atom_site_fract_y
_atom_site_fract_z
_atom_site_U_iso_or_equiv
_atom_site_adp_type
_atom_site_occupancy
_atom_site_site_symmetry_order
_atom_site_calc_flag
_atom_site_refinement_flags_posn
_atom_site_refinement_flags_adp
_atom_site_refinement_flags_occupancy
_atom_site_disorder_assembly
_atom_site_disorder_group
I1 I 0.14504(14) 0.750000 1.04344(6) 0.0412(4) Uani 1 2 d S T P . .
Br1 Br 0.9791(3) 0.750000 0.36615(10) 0.0455(4) Uani 1 2 d S T P . .
C4 C 0.324(2) 0.750000 0.8534(9) 0.035 Uani 1 2 d S TU P . .
N1 N 0.603(2) 0.750000 0.6255(8) 0.048 Uani 1 2 d S TU P . .
H1 H 0.694822 0.749999 0.552469 0.057 Uiso 1 2 calc R U P . .
C3 C 0.3883(18) 0.6123(10) 0.7961(7) 0.0473(12) Uani 1 1 d . U . . .
H3 H 0.333964 0.518282 0.834751 0.057 Uiso 1 1 calc R U . . .
C2 C 0.5367(18) 0.6127(10) 0.6785(8) 0.0473(12) Uani 1 1 d . U . . .
H2 H 0.588131 0.519320 0.637892 0.057 Uiso 1 1 calc R U . . .

loop_
_atom_site_aniso_label
_atom_site_aniso_U_11
_atom_site_aniso_U_22
_atom_site_aniso_U_33
_atom_site_aniso_U_23
_atom_site_aniso_U_13
_atom_site_aniso_U_12
I1 0.0445(5) 0.0489(6) 0.0313(5) 0.000 0.0093(3) 0.000
Br1 0.0505(7) 0.0554(8) 0.0323(6) 0.000 0.0135(4) 0.000
C4 0.030 0.049 0.022 0.000 -0.008 0.000
N1 0.049 0.073 0.019 0.000 -0.007 0.000
C3 0.058(3) 0.048(3) 0.036(3) -0.003(2) 0.003(2) 0.004(2)
C2 0.058(3) 0.048(3) 0.036(3) -0.003(2) 0.003(2) 0.004(2)

loop_
_atom_type_symbol
_atom_type_description
_atom_type_scat_dispersion_real
_atom_type_scat_dispersion_imag
_atom_type_scat_source
C C 0.0033 0.0016 'International Tables Vol C Tables 4.2.6.8 and 6.1.1.4'
H H 0.0000 0.0000 'International Tables Vol C Tables 4.2.6.8 and 6.1.1.4'
N N 0.0061 0.0033 'International Tables Vol C Tables 4.2.6.8 and 6.1.1.4'
Br Br -0.2901 2.4595 'International Tables Vol C Tables 4.2.6.8 and 6.1.1.4'
I I -0.4742 1.8119 'International Tables Vol C Tables 4.2.6.8 and 6.1.1.4'

loop_
_geom_angle_atom_site_label_1
_geom_angle_atom_site_label_2
_geom_angle_atom_site_label_3
_geom_angle
_geom_angle_site_symmetry_1
_geom_angle_site_symmetry_3
_geom_angle_publ_flag
C3 C4 C3 121.5(10) 4_575 . ?
C3 C4 I1 119.2(5) 4_575 . ?
C3 C4 I1 119.2(5) . . ?
C2 N1 C2 123.9(10) 4_575 . ?
C4 C3 C2 119.1(9) . . ?
N1 C2 C3 118.2(8) . . ?

loop_
_geom_bond_atom_site_label_1
_geom_bond_atom_site_label_2
_geom_bond_distance
_geom_bond_site_symmetry_2
_geom_bond_publ_flag
I1 C4 2.109(10) . ?
C4 C3 1.347(9) 4_575 ?
C4 C3 1.347(9) . ?
N1 C2 1.328(9) 4_575 ?
N1 C2 1.328(9) . ?
C3 C2 1.388(11) . ?
